data_4106193
loop_
_publ_author_name
'Jun Jiang'
'Hua-Dong Xu'
'Jian-Bei Xi'
'Bai-Yan Ren'
'Feng-Ping Lv'
'Xin Guo'
'Li-Qin Jiang'
'Zhi-Yong Zhang'
'Wen-Hao Hu'

_publ_section_title
;
 Diastereoselectively Switchable Enantioselective Trapping of Carbamate
 Ammonium Ylides with Imines
;
_journal_name_full 'Journal of the American Chemical Society'
_journal_page_first 8428
_journal_page_last 8431
_journal_paper_doi 10.1021/ja201589k
_journal_volume 133
_journal_year 2011
_chemical_absolute_configuration ad
_chemical_formula_sum 'C31 H29 Br N2 O5'
_chemical_formula_weight 589.47
_chemical_name_systematic
; 
 ? 
;
_space_group_IT_number 4
_symmetry_cell_setting monoclinic
_symmetry_space_group_name_Hall 'P 2yb'
_symmetry_space_group_name_H-M 'P 1 21 1'
_atom_sites_solution_hydrogens geom
_atom_sites_solution_primary direct
_atom_sites_solution_secondary difmap
_audit_creation_method SHELXL-97
_cell_angle_alpha 90.00
_cell_angle_beta 102.2280(10)
_cell_angle_gamma 90.00
_cell_formula_units_Z 2
_cell_length_a 8.5528(3)
_cell_length_b 14.2736(5)
_cell_length_c 11.6894(4)
_cell_measurement_temperature 173(2)
_cell_volume 1394.66(8)
_computing_structure_refinement 'SHELXL-97 (Sheldrick, 1997)'
_computing_structure_solution 'SHELXS-97 (Sheldrick, 1990)'
_diffrn_ambient_temperature 173(2)
_diffrn_measured_fraction_theta_full 0.999
_diffrn_measured_fraction_theta_max 0.999
_diffrn_radiation_monochromator graphite
_diffrn_radiation_source 'fine-focus sealed tube'
_diffrn_radiation_type MoK\a
_diffrn_radiation_wavelength 0.71073
_diffrn_reflns_av_R_equivalents 0.0241
_diffrn_reflns_av_sigmaI/netI 0.0433
_diffrn_reflns_limit_h_max 10
_diffrn_reflns_limit_h_min -9
_diffrn_reflns_limit_k_max 16
_diffrn_reflns_limit_k_min -16
_diffrn_reflns_limit_l_max 13
_diffrn_reflns_limit_l_min -13
_diffrn_reflns_number 15903
_diffrn_reflns_theta_full 25.01
_diffrn_reflns_theta_max 25.01
_diffrn_reflns_theta_min 1.78
_exptl_absorpt_coefficient_mu 1.517
_exptl_absorpt_correction_T_max 0.7513
_exptl_absorpt_correction_T_min 0.5118
_exptl_absorpt_correction_type multi-scan
_exptl_crystal_colour colorless
_exptl_crystal_density_diffrn 1.404
_exptl_crystal_description block
_exptl_crystal_F_000 608
_exptl_crystal_size_max 0.51
_exptl_crystal_size_mid 0.24
_exptl_crystal_size_min 0.20
_refine_diff_density_max 0.446
_refine_diff_density_min -0.326
_refine_diff_density_rms 0.042
_refine_ls_abs_structure_details 'Flack H D (1983), Acta Cryst. A39, 876-881'
_refine_ls_abs_structure_Flack 0.012(5)
_refine_ls_extinction_method none
_refine_ls_goodness_of_fit_ref 1.058
_refine_ls_hydrogen_treatment constr
_refine_ls_matrix_type full
_refine_ls_number_parameters 352
_refine_ls_number_reflns 4796
_refine_ls_number_restraints 1
_refine_ls_restrained_S_all 1.058
_refine_ls_R_factor_all 0.0258
_refine_ls_R_factor_gt 0.0241
_refine_ls_shift/su_max 0.000
_refine_ls_shift/su_mean 0.000
_refine_ls_structure_factor_coef Fsqd
_refine_ls_weighting_details 'calc w=1/[\s^2^(Fo^2^)+(0.0253P)^2^+0.1140P] where P=(Fo^2^+2Fc^2^)/3'
_refine_ls_weighting_scheme calc
_refine_ls_wR_factor_gt 0.0614
_refine_ls_wR_factor_ref 0.0622
_reflns_number_gt 4572
_reflns_number_total 4796
_reflns_threshold_expression >2sigma(I)
_cod_data_source_file ja201589k_si_002.cif
_cod_data_source_block z
_cod_database_code 4106193

loop_
_symmetry_equiv_pos_as_xyz
'x, y, z'
'-x, y+1/2, -z'

loop_
_atom_site_label
_atom_site_type_symbol
_atom_site_fract_x
_atom_site_fract_y
_atom_site_fract_z
_atom_site_U_iso_or_equiv
_atom_site_adp_type
_atom_site_occupancy
_atom_site_symmetry_multiplicity
_atom_site_calc_flag
_atom_site_refinement_flags
Br1 Br 0.47059(3) 0.067428(18) 0.399448(18) 0.03567(8) Uani 1 1 d .
O1 O 0.5413(2) -0.19451(10) 0.91747(14) 0.0288(4) Uani 1 1 d .
O2 O 0.75707(19) -0.10158(11) 0.92258(14) 0.0299(4) Uani 1 1 d .
O3 O 0.45243(18) -0.18051(12) 0.53735(15) 0.0316(4) Uani 1 1 d .
O4 O 0.66195(18) -0.13678(10) 0.46390(14) 0.0270(3) Uani 1 1 d .
O5 O 1.0528(2) 0.39713(12) 0.77512(17) 0.0374(5) Uani 1 1 d .
N1 N 0.5909(2) -0.14377(12) 0.75104(16) 0.0213(4) Uani 1 1 d .
H1A H 0.4965 -0.1688 0.7231 0.026 Uiso 1 1 calc R
N2 N 0.7858(2) 0.04125(12) 0.75679(17) 0.0257(4) Uani 1 1 d .
H2B H 0.8225 0.0053 0.8177 0.031 Uiso 1 1 calc R
C1 C 0.4058(2) 0.07147(19) 0.54584(18) 0.0257(4) Uani 1 1 d .
C2 C 0.2550(3) 0.10919(15) 0.5440(3) 0.0341(6) Uani 1 1 d .
H2A H 0.1893 0.1293 0.4722 0.041 Uiso 1 1 calc R
C3 C 0.2021(3) 0.11711(16) 0.6466(3) 0.0388(6) Uani 1 1 d .
H3A H 0.0989 0.1421 0.6457 0.047 Uiso 1 1 calc R
C4 C 0.2987(3) 0.08878(15) 0.7512(3) 0.0383(6) Uani 1 1 d .
H4A H 0.2623 0.0940 0.8223 0.046 Uiso 1 1 calc R
C5 C 0.4478(3) 0.05311(16) 0.7513(2) 0.0293(5) Uani 1 1 d .
H5A H 0.5145 0.0356 0.8238 0.035 Uiso 1 1 calc R
C6 C 0.5047(2) 0.04172(12) 0.6493(2) 0.0216(5) Uani 1 1 d .
C7 C 0.8490(3) -0.14873(16) 0.6864(2) 0.0212(5) Uani 1 1 d .
C8 C 0.8758(3) -0.23822(15) 0.7321(2) 0.0296(5) Uani 1 1 d .
H8A H 0.7909 -0.2718 0.7542 0.035 Uiso 1 1 calc R
C9 C 1.0258(3) -0.27911(18) 0.7459(3) 0.0401(7) Uani 1 1 d .
H9A H 1.0440 -0.3399 0.7792 0.048 Uiso 1 1 calc R
C10 C 1.1487(3) -0.23189(18) 0.7113(3) 0.0460(7) Uani 1 1 d .
H10A H 1.2511 -0.2601 0.7199 0.055 Uiso 1 1 calc R
C11 C 1.1214(3) -0.14330(18) 0.6642(3) 0.0416(7) Uani 1 1 d .
H11A H 1.2052 -0.1107 0.6394 0.050 Uiso 1 1 calc R
C12 C 0.9733(3) -0.10158(16) 0.6527(2) 0.0310(5) Uani 1 1 d .
H12A H 0.9565 -0.0401 0.6216 0.037 Uiso 1 1 calc R
C13 C 0.4601(3) -0.09340(16) 1.0594(2) 0.0297(5) Uani 1 1 d .
C14 C 0.5387(3) -0.00826(18) 1.0869(2) 0.0376(6) Uani 1 1 d .
H14A H 0.6519 -0.0049 1.0985 0.045 Uiso 1 1 calc R
C15 C 0.4497(4) 0.0720(3) 1.0974(2) 0.0521(7) Uani 1 1 d .
H15A H 0.5028 0.1302 1.1162 0.063 Uiso 1 1 calc R
C16 C 0.2865(4) 0.0675(3) 1.0807(2) 0.0578(8) Uani 1 1 d .
H16A H 0.2268 0.1228 1.0865 0.069 Uiso 1 1 calc R
C17 C 0.2088(4) -0.0166(2) 1.0556(3) 0.0572(8) Uani 1 1 d .
H17A H 0.0958 -0.0197 1.0457 0.069 Uiso 1 1 calc R
C18 C 0.2950(3) -0.0964(2) 1.0449(3) 0.0432(6) Uani 1 1 d .
H18A H 0.2406 -0.1544 1.0274 0.052 Uiso 1 1 calc R
C19 C 0.8368(2) 0.13338(15) 0.7585(2) 0.0212(5) Uani 1 1 d .
C20 C 0.8004(2) 0.19268(14) 0.6624(2) 0.0251(5) Uani 1 1 d .
H20A H 0.7279 0.1723 0.5938 0.030 Uiso 1 1 calc R
C21 C 0.8682(3) 0.28159(16) 0.6650(2) 0.0262(5) Uani 1 1 d .
H21A H 0.8430 0.3209 0.5980 0.031 Uiso 1 1 calc R
C22 C 0.9723(3) 0.31249(15) 0.7649(2) 0.0279(5) Uani 1 1 d .
C23 C 1.0019(3) 0.25636(16) 0.8636(2) 0.0291(5) Uani 1 1 d .
H23A H 1.0682 0.2788 0.9340 0.035 Uiso 1 1 calc R
C24 C 0.9358(3) 0.16813(16) 0.8606(2) 0.0260(5) Uani 1 1 d .
H24A H 0.9577 0.1303 0.9290 0.031 Uiso 1 1 calc R
C25 C 0.6786(2) -0.10782(14) 0.66639(18) 0.0197(4) Uani 1 1 d .
C26 C 0.6743(2) 0.00232(14) 0.65816(19) 0.0204(4) Uani 1 1 d .
H26A H 0.7107 0.0207 0.5855 0.024 Uiso 1 1 calc R
C27 C 0.6411(3) -0.14213(14) 0.8679(2) 0.0230(5) Uani 1 1 d .
C28 C 0.5518(3) -0.17911(16) 1.0423(2) 0.0310(5) Uani 1 1 d .
H28A H 0.6652 -0.1716 1.0825 0.037 Uiso 1 1 calc R
H28B H 0.5077 -0.2339 1.0766 0.037 Uiso 1 1 calc R
C29 C 0.5828(2) -0.14640(14) 0.54835(19) 0.0207(4) Uani 1 1 d .
C30 C 0.5801(3) -0.16954(17) 0.3495(2) 0.0336(5) Uani 1 1 d .
H30A H 0.6486 -0.1597 0.2931 0.050 Uiso 1 1 calc R
H30B H 0.4800 -0.1346 0.3243 0.050 Uiso 1 1 calc R
H30C H 0.5563 -0.2365 0.3537 0.050 Uiso 1 1 calc R
C31 C 1.0249(4) 0.45467(17) 0.6734(3) 0.0478(7) Uani 1 1 d .
H31A H 1.0876 0.5124 0.6898 0.072 Uiso 1 1 calc R
H31B H 0.9109 0.4703 0.6512 0.072 Uiso 1 1 calc R
H31C H 1.0570 0.4209 0.6090 0.072 Uiso 1 1 calc R

loop_
_atom_site_aniso_label
_atom_site_aniso_U_11
_atom_site_aniso_U_22
_atom_site_aniso_U_33
_atom_site_aniso_U_23
_atom_site_aniso_U_13
_atom_site_aniso_U_12
Br1 0.04546(14) 0.03808(12) 0.02031(12) 0.00238(11) -0.00016(9) 0.01059(12)
O1 0.0391(9) 0.0272(8) 0.0235(9) 0.0017(6) 0.0143(7) -0.0014(7)
O2 0.0332(9) 0.0372(8) 0.0181(9) 0.0027(7) 0.0026(7) -0.0034(7)
O3 0.0246(9) 0.0432(9) 0.0256(10) -0.0054(7) 0.0021(7) -0.0099(7)
O4 0.0280(8) 0.0354(8) 0.0173(8) -0.0030(6) 0.0045(7) -0.0037(7)
O5 0.0408(10) 0.0273(8) 0.0410(12) -0.0017(8) 0.0017(9) -0.0112(7)
N1 0.0154(8) 0.0287(9) 0.0198(10) 0.0015(7) 0.0035(7) -0.0022(7)
N2 0.0310(10) 0.0232(10) 0.0179(10) 0.0017(7) -0.0063(8) -0.0039(7)
C1 0.0235(10) 0.0229(9) 0.0282(11) 0.0002(12) 0.0001(8) -0.0002(11)
C2 0.0222(12) 0.0279(10) 0.0467(17) 0.0021(11) -0.0050(11) 0.0004(9)
C3 0.0241(12) 0.0309(12) 0.065(2) 0.0029(12) 0.0170(13) 0.0037(10)
C4 0.0406(14) 0.0327(15) 0.0488(17) 0.0035(10) 0.0260(13) 0.0054(10)
C5 0.0326(12) 0.0272(13) 0.0292(12) 0.0019(10) 0.0092(9) 0.0027(9)
C6 0.0215(10) 0.0207(10) 0.0225(12) -0.0013(8) 0.0041(9) -0.0023(7)
C7 0.0184(11) 0.0270(11) 0.0167(12) -0.0052(9) 0.0000(9) 0.0004(9)
C8 0.0282(12) 0.0283(11) 0.0322(14) -0.0009(10) 0.0063(10) -0.0001(9)
C9 0.0412(16) 0.0274(13) 0.0497(19) 0.0016(12) 0.0051(13) 0.0101(11)
C10 0.0214(12) 0.0430(14) 0.070(2) -0.0077(14) 0.0023(13) 0.0090(10)
C11 0.0194(12) 0.0429(13) 0.0627(19) -0.0053(13) 0.0090(12) -0.0007(10)
C12 0.0209(11) 0.0316(11) 0.0396(15) -0.0009(11) 0.0041(10) 0.0000(9)
C13 0.0407(14) 0.0338(12) 0.0162(12) 0.0052(9) 0.0095(10) 0.0044(10)
C14 0.0514(17) 0.0376(13) 0.0216(13) 0.0012(10) 0.0033(12) 0.0008(11)
C15 0.092(2) 0.0351(12) 0.0242(13) -0.0042(15) 0.0005(12) 0.008(2)
C16 0.085(2) 0.0556(15) 0.0310(14) -0.0029(18) 0.0076(14) 0.035(2)
C17 0.056(2) 0.071(2) 0.049(2) 0.0065(16) 0.0202(16) 0.0246(16)
C18 0.0439(16) 0.0488(14) 0.0403(17) 0.0049(13) 0.0167(13) 0.0029(12)
C19 0.0159(10) 0.0250(10) 0.0220(12) -0.0032(9) 0.0021(9) 0.0019(8)
C20 0.0201(11) 0.0255(10) 0.0271(13) -0.0020(9) -0.0013(9) 0.0025(8)
C21 0.0224(11) 0.0246(11) 0.0287(14) 0.0030(10) -0.0014(10) 0.0007(9)
C22 0.0219(11) 0.0246(10) 0.0364(14) -0.0051(10) 0.0046(10) -0.0013(9)
C23 0.0265(11) 0.0341(12) 0.0247(13) -0.0085(10) 0.0010(10) -0.0042(9)
C24 0.0229(11) 0.0320(11) 0.0211(12) 0.0002(10) -0.0001(9) -0.0007(9)
C25 0.0180(10) 0.0243(10) 0.0165(11) 0.0018(8) 0.0030(8) 0.0003(8)
C26 0.0214(10) 0.0238(10) 0.0149(11) 0.0001(8) 0.0014(8) 0.0000(8)
C27 0.0283(12) 0.0204(9) 0.0215(12) 0.0022(9) 0.0083(10) 0.0059(9)
C28 0.0415(14) 0.0331(11) 0.0212(13) 0.0071(10) 0.0128(10) 0.0051(10)
C29 0.0211(11) 0.0213(9) 0.0185(12) 0.0016(8) 0.0015(9) 0.0028(8)
C30 0.0425(14) 0.0394(13) 0.0164(13) -0.0080(10) 0.0004(10) -0.0016(10)
C31 0.0571(18) 0.0291(13) 0.0534(19) 0.0048(13) 0.0032(14) -0.0096(12)

loop_
_atom_type_symbol
_atom_type_description
_atom_type_scat_dispersion_real
_atom_type_scat_dispersion_imag
_atom_type_scat_source
C C 0.0033 0.0016 'International Tables Vol C Tables 4.2.6.8 and 6.1.1.4'
H H 0.0000 0.0000 'International Tables Vol C Tables 4.2.6.8 and 6.1.1.4'
N N 0.0061 0.0033 'International Tables Vol C Tables 4.2.6.8 and 6.1.1.4'
O O 0.0106 0.0060 'International Tables Vol C Tables 4.2.6.8 and 6.1.1.4'
Br Br -0.2901 2.4595 'International Tables Vol C Tables 4.2.6.8 and 6.1.1.4'

loop_
_geom_angle_atom_site_label_1
_geom_angle_atom_site_label_2
_geom_angle_atom_site_label_3
_geom_angle
C27 O1 C28 115.72(18)
C29 O4 C30 115.69(18)
C22 O5 C31 116.1(2)
C27 N1 C25 125.84(18)
C27 N1 H1A 117.1
C25 N1 H1A 117.1
C19 N2 C26 122.02(18)
C19 N2 H2B 119.0
C26 N2 H2B 119.0
C6 C1 C2 121.5(2)
C6 C1 Br1 122.24(15)
C2 C1 Br1 116.18(17)
C3 C2 C1 119.5(2)
C3 C2 H2A 120.2
C1 C2 H2A 120.2
C2 C3 C4 120.2(2)
C2 C3 H3A 119.9
C4 C3 H3A 119.9
C5 C4 C3 119.3(2)
C5 C4 H4A 120.3
C3 C4 H4A 120.3
C4 C5 C6 122.5(2)
C4 C5 H5A 118.8
C6 C5 H5A 118.8
C1 C6 C5 116.91(19)
C1 C6 C26 124.21(19)
C5 C6 C26 118.8(2)
C12 C7 C8 119.0(2)
C12 C7 C25 122.1(2)
C8 C7 C25 118.8(2)
C7 C8 C9 120.4(2)
C7 C8 H8A 119.8
C9 C8 H8A 119.8
C10 C9 C8 120.3(2)
C10 C9 H9A 119.9
C8 C9 H9A 119.9
C9 C10 C11 119.3(2)
C9 C10 H10A 120.3
C11 C10 H10A 120.3
C10 C11 C12 120.6(2)
C10 C11 H11A 119.7
C12 C11 H11A 119.7
C11 C12 C7 120.5(2)
C11 C12 H12A 119.8
C7 C12 H12A 119.8
C18 C13 C14 119.0(2)
C18 C13 C28 120.6(2)
C14 C13 C28 120.3(2)
C13 C14 C15 119.4(3)
C13 C14 H14A 120.3
C15 C14 H14A 120.3
C16 C15 C14 120.5(3)
C16 C15 H15A 119.8
C14 C15 H15A 119.8
C15 C16 C17 120.3(3)
C15 C16 H16A 119.9
C17 C16 H16A 119.9
C16 C17 C18 119.9(3)
C16 C17 H17A 120.0
C18 C17 H17A 120.0
C17 C18 C13 120.9(3)
C17 C18 H18A 119.5
C13 C18 H18A 119.5
N2 C19 C20 123.5(2)
N2 C19 C24 118.7(2)
C20 C19 C24 117.7(2)
C19 C20 C21 121.2(2)
C19 C20 H20A 119.4
C21 C20 H20A 119.4
C22 C21 C20 120.0(2)
C22 C21 H21A 120.0
C20 C21 H21A 120.0
C21 C22 O5 124.9(2)
C21 C22 C23 119.4(2)
O5 C22 C23 115.7(2)
C24 C23 C22 120.4(2)
C24 C23 H23A 119.8
C22 C23 H23A 119.8
C23 C24 C19 121.1(2)
C23 C24 H24A 119.5
C19 C24 H24A 119.5
N1 C25 C7 111.73(17)
N1 C25 C29 103.23(16)
C7 C25 C29 107.76(17)
N1 C25 C26 112.63(17)
C7 C25 C26 113.33(17)
C29 C25 C26 107.43(16)
N2 C26 C6 111.54(17)
N2 C26 C25 109.44(17)
C6 C26 C25 112.21(16)
N2 C26 H26A 107.8
C6 C26 H26A 107.8
C25 C26 H26A 107.8
O2 C27 N1 126.7(2)
O2 C27 O1 124.0(2)
N1 C27 O1 109.34(19)
O1 C28 C13 109.56(18)
O1 C28 H28A 109.8
C13 C28 H28A 109.8
O1 C28 H28B 109.8
C13 C28 H28B 109.8
H28A C28 H28B 108.2
O3 C29 O4 125.2(2)
O3 C29 C25 122.99(19)
O4 C29 C25 111.83(17)
O4 C30 H30A 109.5
O4 C30 H30B 109.5
H30A C30 H30B 109.5
O4 C30 H30C 109.5
H30A C30 H30C 109.5
H30B C30 H30C 109.5
O5 C31 H31A 109.5
O5 C31 H31B 109.5
H31A C31 H31B 109.5
O5 C31 H31C 109.5
H31A C31 H31C 109.5
H31B C31 H31C 109.5

loop_
_geom_bond_atom_site_label_1
_geom_bond_atom_site_label_2
_geom_bond_distance
Br1 C1 1.908(2)
O1 C27 1.354(3)
O1 C28 1.459(3)
O2 C27 1.208(3)
O3 C29 1.198(3)
O4 C29 1.317(3)
O4 C30 1.449(3)
O5 C22 1.383(3)
O5 C31 1.423(3)
N1 C27 1.342(3)
N1 C25 1.456(3)
N1 H1A 0.8800
N2 C19 1.384(3)
N2 C26 1.443(3)
N2 H2B 0.8800
C1 C6 1.388(3)
C1 C2 1.393(3)
C2 C3 1.373(4)
C2 H2A 0.9500
C3 C4 1.384(4)
C3 H3A 0.9500
C4 C5 1.372(3)
C4 H4A 0.9500
C5 C6 1.389(3)
C5 H5A 0.9500
C6 C26 1.539(3)
C7 C12 1.383(3)
C7 C8 1.385(3)
C7 C25 1.542(3)
C8 C9 1.388(4)
C8 H8A 0.9500
C9 C10 1.379(4)
C9 H9A 0.9500
C10 C11 1.379(4)
C10 H10A 0.9500
C11 C12 1.380(3)
C11 H11A 0.9500
C12 H12A 0.9500
C13 C18 1.386(4)
C13 C14 1.393(4)
C13 C28 1.490(3)
C14 C15 1.395(4)
C14 H14A 0.9500
C15 C16 1.369(4)
C15 H15A 0.9500
C16 C17 1.374(6)
C16 H16A 0.9500
C17 C18 1.377(4)
C17 H17A 0.9500
C18 H18A 0.9500
C19 C20 1.388(3)
C19 C24 1.400(3)
C20 C21 1.393(3)
C20 H20A 0.9500
C21 C22 1.382(3)
C21 H21A 0.9500
C22 C23 1.384(3)
C23 C24 1.378(3)
C23 H23A 0.9500
C24 H24A 0.9500
C25 C29 1.549(3)
C25 C26 1.575(3)
C26 H26A 1.0000
C28 H28A 0.9900
C28 H28B 0.9900
C30 H30A 0.9800
C30 H30B 0.9800
C30 H30C 0.9800
C31 H31A 0.9800
C31 H31B 0.9800
C31 H31C 0.9800

loop_
_geom_torsion_atom_site_label_1
_geom_torsion_atom_site_label_2
_geom_torsion_atom_site_label_3
_geom_torsion_atom_site_label_4
_geom_torsion
C6 C1 C2 C3 -0.2(4)
Br1 C1 C2 C3 -177.99(18)
C1 C2 C3 C4 0.7(3)
C2 C3 C4 C5 0.2(3)
C3 C4 C5 C6 -1.8(3)
C2 C1 C6 C5 -1.3(3)
Br1 C1 C6 C5 176.38(17)
C2 C1 C6 C26 -178.0(2)
Br1 C1 C6 C26 -0.3(3)
C4 C5 C6 C1 2.3(3)
C4 C5 C6 C26 179.2(2)
C12 C7 C8 C9 1.1(4)
C25 C7 C8 C9 176.8(2)
C7 C8 C9 C10 -1.6(4)
C8 C9 C10 C11 0.7(5)
C9 C10 C11 C12 0.7(4)
C10 C11 C12 C7 -1.2(4)
C8 C7 C12 C11 0.3(4)
C25 C7 C12 C11 -175.2(2)
C18 C13 C14 C15 -1.1(4)
C28 C13 C14 C15 177.1(2)
C13 C14 C15 C16 0.0(4)
C14 C15 C16 C17 1.2(4)
C15 C16 C17 C18 -1.3(5)
C16 C17 C18 C13 0.1(5)
C14 C13 C18 C17 1.0(4)
C28 C13 C18 C17 -177.2(2)
C26 N2 C19 C20 -7.4(3)
C26 N2 C19 C24 175.31(19)
N2 C19 C20 C21 -173.2(2)
C24 C19 C20 C21 4.1(3)
C19 C20 C21 C22 -0.8(3)
C20 C21 C22 O5 176.5(2)
C20 C21 C22 C23 -3.2(3)
C31 O5 C22 C21 -0.6(3)
C31 O5 C22 C23 179.1(2)
C21 C22 C23 C24 3.8(3)
O5 C22 C23 C24 -175.9(2)
C22 C23 C24 C19 -0.4(3)
N2 C19 C24 C23 174.0(2)
C20 C19 C24 C23 -3.5(3)
C27 N1 C25 C7 53.0(3)
C27 N1 C25 C29 168.55(18)
C27 N1 C25 C26 -75.9(2)
C12 C7 C25 N1 -153.7(2)
C8 C7 C25 N1 30.8(3)
C12 C7 C25 C29 93.6(3)
C8 C7 C25 C29 -81.9(2)
C12 C7 C25 C26 -25.1(3)
C8 C7 C25 C26 159.4(2)
C19 N2 C26 C6 -71.4(3)
C19 N2 C26 C25 163.79(19)
C1 C6 C26 N2 135.6(2)
C5 C6 C26 N2 -41.0(3)
C1 C6 C26 C25 -101.2(2)
C5 C6 C26 C25 82.2(2)
N1 C25 C26 N2 77.6(2)
C7 C25 C26 N2 -50.5(2)
C29 C25 C26 N2 -169.41(16)
N1 C25 C26 C6 -46.8(2)
C7 C25 C26 C6 -174.86(18)
C29 C25 C26 C6 66.2(2)
C25 N1 C27 O2 9.2(3)
C25 N1 C27 O1 -170.34(17)
C28 O1 C27 O2 17.0(3)
C28 O1 C27 N1 -163.46(17)
C27 O1 C28 C13 80.3(2)
C18 C13 C28 O1 79.8(3)
C14 C13 C28 O1 -98.4(3)
C30 O4 C29 O3 1.0(3)
C30 O4 C29 C25 -178.95(17)
N1 C25 C29 O3 12.7(3)
C7 C25 C29 O3 131.1(2)
C26 C25 C29 O3 -106.5(2)
N1 C25 C29 O4 -167.34(16)
C7 C25 C29 O4 -49.0(2)
C26 C25 C29 O4 73.4(2)
